data_7033925
loop_
_publ_author_name
'Wang, Xiufeng'
'Li, Yungai'
'Hu, Peng'
'Wang, Juanjuan'
'Li, Licun'

_publ_section_title
;
 Slow magnetic relaxation and field-induced metamagnetism in nitronyl
 nitroxide-Dy(iii) magnetic chains.
;
_journal_issue 10
_journal_name_full 'Dalton transactions (Cambridge, England : 2003)'
_journal_page_first 4560
_journal_page_last 4567
_journal_paper_doi 10.1039/c4dt01878h
_journal_volume 44
_journal_year 2015
_chemical_formula_sum 'C30 H24 F18 Gd N2 O10'
_chemical_formula_weight 1071.76
_chemical_name_systematic
; 
 ? 
;
_space_group_IT_number 14
_symmetry_cell_setting monoclinic
_symmetry_space_group_name_Hall '-P 2ybc'
_symmetry_space_group_name_H-M 'P 1 21/c 1'
_atom_sites_solution_hydrogens geom
_atom_sites_solution_primary direct
_atom_sites_solution_secondary difmap
_audit_creation_method SHELXL-97
_audit_update_record
;
2014-06-20 deposited with the CCDC.
2015-01-16 downloaded from the CCDC.
;
_cell_angle_alpha 90.00
_cell_angle_beta 117.45(3)
_cell_angle_gamma 90.00
_cell_formula_units_Z 8
_cell_length_a 22.261(4)
_cell_length_b 16.582(3)
_cell_length_c 23.453(5)
_cell_measurement_reflns_used 21380
_cell_measurement_temperature 113(2)
_cell_measurement_theta_max 28.0570
_cell_measurement_theta_min 1.5702
_cell_volume 7683(3)
_computing_cell_refinement 'CrystalClear (Rigaku/MSC Inc., 2005)'
_computing_data_collection 'CrystalClear (Rigaku/MSC Inc., 2005)'
_computing_data_reduction 'CrystalClear (Rigaku/MSC Inc., 2005)'
_computing_molecular_graphics 'Bruker SHELXTL'
_computing_publication_material 'Bruker SHELXTL'
_computing_structure_refinement 'SHELXL-97 (Sheldrick, 1997)'
_computing_structure_solution 'SHELXS-97 (Sheldrick, 1990)'
_diffrn_ambient_temperature 113(2)
_diffrn_measured_fraction_theta_full 0.993
_diffrn_measured_fraction_theta_max 0.993
_diffrn_measurement_device_type 'CCD area detector'
_diffrn_measurement_method 'profile data from \w-scans'
_diffrn_radiation_monochromator graphite
_diffrn_radiation_source 'fine-focus sealed tube'
_diffrn_radiation_type MoK\a
_diffrn_radiation_wavelength 0.71073
_diffrn_reflns_av_R_equivalents 0.0665
_diffrn_reflns_av_sigmaI/netI 0.0626
_diffrn_reflns_limit_h_max 29
_diffrn_reflns_limit_h_min -29
_diffrn_reflns_limit_k_max 21
_diffrn_reflns_limit_k_min -21
_diffrn_reflns_limit_l_max 30
_diffrn_reflns_limit_l_min -30
_diffrn_reflns_number 77535
_diffrn_reflns_theta_full 27.87
_diffrn_reflns_theta_max 27.87
_diffrn_reflns_theta_min 1.57
_exptl_absorpt_coefficient_mu 1.869
_exptl_absorpt_correction_T_max 1.0000
_exptl_absorpt_correction_T_min 0.8029
_exptl_absorpt_correction_type multi-scan
_exptl_absorpt_process_details CrystalClear
_exptl_crystal_colour green
_exptl_crystal_density_diffrn 1.853
_exptl_crystal_density_method 'not measured'
_exptl_crystal_description Prism
_exptl_crystal_F_000 4191
_exptl_crystal_size_max 0.15
_exptl_crystal_size_mid 0.12
_exptl_crystal_size_min 0.10
_refine_diff_density_max 1.516
_refine_diff_density_min -1.284
_refine_diff_density_rms 0.128
_refine_ls_extinction_method none
_refine_ls_goodness_of_fit_ref 1.026
_refine_ls_hydrogen_treatment constr
_refine_ls_matrix_type full
_refine_ls_number_parameters 1111
_refine_ls_number_reflns 18178
_refine_ls_number_restraints 6
_refine_ls_restrained_S_all 1.035
_refine_ls_R_factor_all 0.0603
_refine_ls_R_factor_gt 0.0444
_refine_ls_shift/su_max 0.001
_refine_ls_shift/su_mean 0.000
_refine_ls_structure_factor_coef Fsqd
_refine_ls_weighting_details 'calc w=1/[\s^2^(Fo^2^)+(0.0500P)^2^+0.0000P] where P=(Fo^2^+2Fc^2^)/3'
_refine_ls_weighting_scheme calc
_refine_ls_wR_factor_gt 0.0969
_refine_ls_wR_factor_ref 0.1049
_reflns_number_gt 14649
_reflns_number_total 18178
_reflns_threshold_expression >2sigma(I)
_cod_data_source_file c4dt01878h2.cif
_cod_data_source_block Gd
_cod_depositor_comments
;
The following automatic conversions were performed:

'_exptl_absorpt_correction_type' value 'Multi-scan' changed to
'multi-scan' according to
/usr/data/users/saulius/crontab/automatic-downloads/rss-feeds/RSC/lib/dictionaries/cif_core.dic
dictionary named 'cif_core.dic' version 2.4.2 from 2011-04-26.

Automatic conversion script
Id: cif_fix_values 3008 2015-01-20 13:52:24Z robertas 

 Adding full bibliography for 7033922--7033925.cif.
;
_cod_original_sg_symbol_H-M P21/c
_cod_database_code 7033925

loop_
_symmetry_equiv_pos_as_xyz
'x, y, z'
'-x, y+1/2, -z+1/2'
'-x, -y, -z'
'x, -y-1/2, z-1/2'

loop_
_atom_site_label
_atom_site_type_symbol
_atom_site_fract_x
_atom_site_fract_y
_atom_site_fract_z
_atom_site_U_iso_or_equiv
_atom_site_adp_type
_atom_site_occupancy
_atom_site_symmetry_multiplicity
_atom_site_calc_flag
_atom_site_refinement_flags
Gd1 Gd 0.508447(8) 0.368118(11) 0.237782(8) 0.01794(6) Uani 1 1 d .
Gd2 Gd -0.011699(8) 0.676431(11) 0.252519(8) 0.01702(6) Uani 1 1 d .
O1 O 0.25435(15) 0.6137(2) 0.21012(16) 0.0431(8) Uani 1 1 d .
O2 O 0.40005(14) 0.65435(18) 0.10947(12) 0.0313(7) Uani 1 1 d .
O3 O 0.55522(14) 0.49853(16) 0.25544(13) 0.0299(6) Uani 1 1 d .
O4 O -0.06051(14) 0.54527(15) 0.22731(12) 0.0254(6) Uani 1 1 d .
O5 O 0.51160(13) 0.41757(15) 0.33613(12) 0.0235(6) Uani 1 1 d .
O6 O 0.62127(13) 0.35686(16) 0.31846(12) 0.0258(6) Uani 1 1 d .
O7 O 0.39436(12) 0.40545(15) 0.19878(11) 0.0211(5) Uani 1 1 d .
O8 O 0.47341(13) 0.43270(16) 0.13558(12) 0.0262(6) Uani 1 1 d .
O9 O 0.44724(13) 0.26240(16) 0.16509(12) 0.0250(6) Uani 1 1 d .
O10 O 0.57569(13) 0.31806(16) 0.19157(12) 0.0275(6) Uani 1 1 d .
O11 O 0.24744(15) 0.43638(19) 0.29754(15) 0.0392(8) Uani 1 1 d .
O12 O 0.09184(14) 0.39592(19) 0.38744(12) 0.0333(7) Uani 1 1 d .
O13 O 0.01019(13) 0.78471(15) 0.19731(12) 0.0245(6) Uani 1 1 d .
O14 O 0.49468(13) 0.26465(15) 0.30210(12) 0.0250(6) Uani 1 1 d .
O15 O 0.01164(12) 0.60677(16) 0.34991(11) 0.0235(6) Uani 1 1 d .
O16 O 0.10340(12) 0.63750(15) 0.30056(11) 0.0207(5) Uani 1 1 d .
O17 O -0.12115(13) 0.69141(16) 0.16670(12) 0.0253(6) Uani 1 1 d .
O18 O -0.00766(14) 0.62998(16) 0.15734(12) 0.0254(6) Uani 1 1 d .
O19 O -0.08406(13) 0.72638(16) 0.29268(12) 0.0268(6) Uani 1 1 d .
O20 O 0.04947(12) 0.77718(15) 0.33265(11) 0.0226(6) Uani 1 1 d .
N1 N 0.55765(16) 0.56933(18) 0.23394(15) 0.0236(7) Uani 1 1 d .
N2 N -0.06399(16) 0.47640(18) 0.25128(14) 0.0214(7) Uani 1 1 d .
N3 N 0.04060(16) 0.85381(19) 0.21372(14) 0.0221(7) Uani 1 1 d .
N4 N 0.46511(16) 0.19506(19) 0.29219(14) 0.0217(7) Uani 1 1 d .
F1 F 0.58346(15) 0.4690(2) 0.49878(12) 0.0611(9) Uani 1 1 d .
F2 F 0.49252(15) 0.51249(17) 0.42111(13) 0.0524(8) Uani 1 1 d .
F3 F 0.49863(18) 0.38922(18) 0.44949(15) 0.0635(9) Uani 1 1 d .
F4 F 0.75976(14) 0.44885(18) 0.43505(15) 0.0608(9) Uani 1 1 d .
F5 F 0.75926(14) 0.32238(18) 0.43871(19) 0.0774(12) Uani 1 1 d .
F6 F 0.74830(15) 0.3839(3) 0.35416(16) 0.1201(19) Uani 1 1 d .
F7 F 0.27070(11) 0.42466(16) 0.18812(11) 0.0372(6) Uani 1 1 d .
F8 F 0.25860(12) 0.33473(15) 0.11748(12) 0.0378(6) Uani 1 1 d .
F9 F 0.23001(12) 0.45768(17) 0.08822(12) 0.0435(7) Uani 1 1 d .
F10 F 0.42951(16) 0.41044(17) 0.00092(13) 0.0546(8) Uani 1 1 d .
F11 F 0.46688(14) 0.52807(18) 0.03840(12) 0.0516(8) Uani 1 1 d .
F12 F 0.36093(14) 0.50793(17) -0.01594(11) 0.0489(7) Uani 1 1 d .
F13 F 0.39667(13) 0.10673(15) 0.10101(13) 0.0440(7) Uani 1 1 d .
F14 F 0.33163(12) 0.21028(16) 0.06736(12) 0.0440(7) Uani 1 1 d .
F15 F 0.38344(15) 0.16865(18) 0.01504(12) 0.0538(8) Uani 1 1 d .
F16 F 0.67911(16) 0.2697(3) 0.17141(17) 0.0873(12) Uani 1 1 d .
F17 F 0.61423(18) 0.2280(3) 0.07916(19) 0.1036(16) Uani 1 1 d .
F18 F 0.6250(2) 0.3528(2) 0.1000(2) 0.1147(18) Uani 1 1 d .
F19 F -0.25157(16) 0.6159(2) 0.1060(2) 0.126(2) Uani 1 1 d .
F20 F -0.24947(13) 0.74012(18) 0.08934(15) 0.0621(9) Uani 1 1 d .
F21 F -0.25978(16) 0.6587(2) 0.01810(15) 0.0946(14) Uani 1 1 d .
F22 F 0.01894(16) 0.52616(18) 0.08229(13) 0.0581(9) Uani 1 1 d .
F23 F -0.07041(17) 0.5648(2) -0.00134(12) 0.0648(9) Uani 1 1 d .
F24 F 0.01221(18) 0.6467(2) 0.04702(15) 0.0692(10) Uani 1 1 d .
F25 F -0.12522(17) 0.7941(3) 0.41010(19) 0.1222(18) Uani 1 1 d U
F26 F -0.18892(14) 0.7747(3) 0.31131(16) 0.0822(12) Uani 1 1 d .
F27 F -0.1442(2) 0.6773(3) 0.3719(2) 0.1039(15) Uani 1 1 d .
F28 F 0.10273(13) 0.92403(15) 0.41079(14) 0.0483(7) Uani 1 1 d .
F29 F 0.10486(14) 0.8515(2) 0.48799(12) 0.0625(9) Uani 1 1 d .
F30 F 0.16252(12) 0.81577(16) 0.44028(11) 0.0400(6) Uani 1 1 d .
F31 F 0.08149(19) 0.6441(2) 0.50219(14) 0.0699(10) Uani 1 1 d .
F32 F -0.00609(14) 0.5739(2) 0.44859(13) 0.0777(12) Uani 1 1 d .
F33 F 0.09093(17) 0.51884(19) 0.49414(14) 0.0668(10) Uani 1 1 d .
F34 F 0.23862(13) 0.71081(17) 0.39360(14) 0.0473(7) Uani 1 1 d .
F35 F 0.26089(12) 0.58614(18) 0.42257(12) 0.0477(7) Uani 1 1 d .
F36 F 0.23108(11) 0.62018(16) 0.32486(11) 0.0370(6) Uani 1 1 d .
C1 C 0.1944(2) 0.6311(3) 0.1525(2) 0.0467(13) Uani 1 1 d .
H1A H 0.1913 0.5954 0.1191 0.070 Uiso 1 1 calc R
H1B H 0.1959 0.6859 0.1400 0.070 Uiso 1 1 calc R
H1C H 0.1557 0.6238 0.1597 0.070 Uiso 1 1 calc R
C1C C 0.3545(2) 0.2518(3) 0.2719(2) 0.0386(11) Uani 1 1 d .
H1CA H 0.3446 0.2574 0.2277 0.058 Uiso 1 1 calc R
H1CB H 0.3745 0.3007 0.2947 0.058 Uiso 1 1 calc R
H1CC H 0.3134 0.2411 0.2745 0.058 Uiso 1 1 calc R
C2 C 0.3153(2) 0.6160(3) 0.2093(2) 0.0318(10) Uani 1 1 d .
C3 C 0.3225(2) 0.6374(2) 0.15528(19) 0.0289(9) Uani 1 1 d .
H3 H 0.2850 0.6509 0.1169 0.035 Uiso 1 1 calc R
C4 C 0.3711(2) 0.5938(3) 0.2665(2) 0.0303(9) Uani 1 1 d .
H4 H 0.3652 0.5780 0.3016 0.036 Uiso 1 1 calc R
C5 C 0.4350(2) 0.5954(2) 0.27092(19) 0.0264(9) Uani 1 1 d .
H5 H 0.4722 0.5804 0.3090 0.032 Uiso 1 1 calc R
C6 C 0.3874(2) 0.6380(2) 0.16016(18) 0.0243(8) Uani 1 1 d .
C7 C 0.3449(2) 0.6778(3) 0.0493(2) 0.0441(12) Uani 1 1 d .
H7A H 0.3614 0.6877 0.0187 0.066 Uiso 1 1 calc R
H7B H 0.3245 0.7260 0.0551 0.066 Uiso 1 1 calc R
H7C H 0.3118 0.6354 0.0338 0.066 Uiso 1 1 calc R
C8 C 0.44369(19) 0.6196(2) 0.21785(18) 0.0228(8) Uani 1 1 d .
C9 C 0.51080(18) 0.6275(2) 0.22101(17) 0.0203(8) Uani 1 1 d .
C10 C 0.62019(19) 0.5978(2) 0.23108(19) 0.0262(9) Uani 1 1 d .
C11 C 0.6376(2) 0.5369(3) 0.1923(2) 0.0410(11) Uani 1 1 d .
H11A H 0.6740 0.5575 0.1854 0.062 Uiso 1 1 calc R
H11B H 0.5986 0.5280 0.1516 0.062 Uiso 1 1 calc R
H11C H 0.6511 0.4870 0.2155 0.062 Uiso 1 1 calc R
C12 C 0.6766(2) 0.6025(3) 0.2997(2) 0.0404(11) Uani 1 1 d .
H12A H 0.6640 0.6397 0.3237 0.061 Uiso 1 1 calc R
H12B H 0.7174 0.6208 0.2995 0.061 Uiso 1 1 calc R
H12C H 0.6839 0.5502 0.3192 0.061 Uiso 1 1 calc R
C14 C 0.4036(2) 0.1822(2) 0.30196(19) 0.0265(9) Uani 1 1 d .
C15 C 0.4305(2) 0.1822(3) 0.3756(2) 0.0384(11) Uani 1 1 d .
H15A H 0.3935 0.1735 0.3854 0.058 Uiso 1 1 calc R
H15B H 0.4513 0.2332 0.3929 0.058 Uiso 1 1 calc R
H15C H 0.4632 0.1399 0.3944 0.058 Uiso 1 1 calc R
C16 C 0.27579(19) 0.4115(3) 0.13504(19) 0.0275(9) Uani 1 1 d .
C17 C 0.34856(18) 0.4246(2) 0.14440(17) 0.0212(8) Uani 1 1 d .
C18 C 0.35455(19) 0.4503(2) 0.09070(17) 0.0249(8) Uani 1 1 d .
H18 H 0.3161 0.4669 0.0542 0.030 Uiso 1 1 calc R
C19 C 0.41710(19) 0.4517(2) 0.09088(17) 0.0220(8) Uani 1 1 d .
C20 C 0.4187(2) 0.4747(3) 0.02845(19) 0.0315(10) Uani 1 1 d .
C21 C 0.3898(2) 0.1798(3) 0.07419(19) 0.0312(10) Uani 1 1 d .
C22 C 0.4503(2) 0.2338(2) 0.11675(17) 0.0247(8) Uani 1 1 d .
C23 C 0.5025(2) 0.2410(2) 0.10043(18) 0.0290(9) Uani 1 1 d .
H23 H 0.4976 0.2186 0.0622 0.035 Uiso 1 1 calc R
C24 C 0.5623(2) 0.2815(2) 0.14063(19) 0.0273(9) Uani 1 1 d .
C25 C 0.6201(2) 0.2823(3) 0.1218(2) 0.0429(12) Uani 1 1 d .
C26 C 0.5337(2) 0.4490(3) 0.4414(2) 0.0346(10) Uani 1 1 d .
C27 C 0.5582(2) 0.4248(2) 0.39219(18) 0.0261(9) Uani 1 1 d .
C28 C 0.6282(2) 0.4135(3) 0.41435(18) 0.0342(10) Uani 1 1 d .
H28 H 0.6583 0.4260 0.4567 0.041 Uiso 1 1 calc R
C29 C 0.6527(2) 0.3841(3) 0.37394(18) 0.0286(9) Uani 1 1 d .
C30 C 0.7305(2) 0.3834(3) 0.4003(2) 0.0433(13) Uani 1 1 d .
C1A C -0.1790(2) 0.4319(3) 0.1798(2) 0.0388(11) Uani 1 1 d .
H1AA H -0.1611 0.3906 0.1631 0.058 Uiso 1 1 calc R
H1AB H -0.1858 0.4804 0.1552 0.058 Uiso 1 1 calc R
H1AC H -0.2213 0.4144 0.1769 0.058 Uiso 1 1 calc R
C1B C -0.1545(2) 0.5146(3) 0.2784(2) 0.0378(11) Uani 1 1 d .
H1BA H -0.1932 0.4954 0.2821 0.057 Uiso 1 1 calc R
H1BB H -0.1669 0.5610 0.2509 0.057 Uiso 1 1 calc R
H1BC H -0.1193 0.5289 0.3201 0.057 Uiso 1 1 calc R
C13 C -0.12902(19) 0.4483(2) 0.24985(18) 0.0224(8) Uani 1 1 d .
C31 C 0.3050(2) 0.4178(3) 0.3571(2) 0.0443(12) Uani 1 1 d .
H31A H 0.3062 0.4533 0.3900 0.067 Uiso 1 1 calc R
H31B H 0.3455 0.4246 0.3527 0.067 Uiso 1 1 calc R
H31C H 0.3020 0.3629 0.3687 0.067 Uiso 1 1 calc R
C32 C 0.1847(2) 0.4330(3) 0.2949(2) 0.0304(9) Uani 1 1 d .
C33 C 0.1743(2) 0.4129(2) 0.34711(19) 0.0285(9) Uani 1 1 d .
H33 H 0.2107 0.4010 0.3867 0.034 Uiso 1 1 calc R
C34 C 0.1314(2) 0.4520(3) 0.2355(2) 0.0304(9) Uani 1 1 d .
H34 H 0.1395 0.4663 0.2014 0.037 Uiso 1 1 calc R
C35 C 0.0658(2) 0.4493(2) 0.22769(18) 0.0250(8) Uani 1 1 d .
H35 H 0.0298 0.4623 0.1881 0.030 Uiso 1 1 calc R
C36 C 0.1080(2) 0.4109(2) 0.33898(17) 0.0251(8) Uani 1 1 d .
C37 C 0.1453(2) 0.3739(3) 0.44955(19) 0.0405(11) Uani 1 1 d .
H37A H 0.1261 0.3576 0.4770 0.061 Uiso 1 1 calc R
H37B H 0.1746 0.4194 0.4682 0.061 Uiso 1 1 calc R
H37C H 0.1709 0.3301 0.4449 0.061 Uiso 1 1 calc R
C38 C 0.05315(18) 0.4272(2) 0.27905(17) 0.0216(8) Uani 1 1 d .
C39 C -0.01507(19) 0.4199(2) 0.27148(17) 0.0210(8) Uani 1 1 d .
C40 C 0.1041(2) 0.8702(2) 0.20829(19) 0.0276(9) Uani 1 1 d .
C41 C 0.0810(2) 0.8832(3) 0.1366(2) 0.0450(12) Uani 1 1 d .
H41A H 0.1195 0.8950 0.1300 0.068 Uiso 1 1 calc R
H41B H 0.0498 0.9276 0.1215 0.068 Uiso 1 1 calc R
H41C H 0.0590 0.8353 0.1134 0.068 Uiso 1 1 calc R
C42 C 0.1511(2) 0.7983(3) 0.2325(3) 0.0433(12) Uani 1 1 d .
H42A H 0.1615 0.7875 0.2763 0.065 Uiso 1 1 calc R
H42B H 0.1921 0.8098 0.2301 0.065 Uiso 1 1 calc R
H42C H 0.1294 0.7521 0.2065 0.065 Uiso 1 1 calc R
C46 C 0.0568(2) 0.5817(3) 0.46114(18) 0.0304(10) Uani 1 1 d .
C47 C 0.06545(19) 0.5980(2) 0.40068(17) 0.0235(8) Uani 1 1 d .
C48 C 0.13134(19) 0.6042(3) 0.40893(17) 0.0275(9) Uani 1 1 d .
H48 H 0.1674 0.5951 0.4494 0.033 Uiso 1 1 calc R
C49 C 0.14481(18) 0.6239(2) 0.35774(18) 0.0235(8) Uani 1 1 d .
C50 C 0.2200(2) 0.6353(3) 0.37421(19) 0.0289(9) Uani 1 1 d .
C51 C -0.1324(2) 0.7520(4) 0.3610(2) 0.0471(14) Uani 1 1 d .
C52 C -0.07236(19) 0.7561(3) 0.34618(19) 0.0288(9) Uani 1 1 d .
C53 C -0.0125(2) 0.7903(3) 0.39199(18) 0.0290(9) Uani 1 1 d .
H53 H -0.0097 0.8066 0.4311 0.035 Uiso 1 1 calc R
C54 C 0.04309(19) 0.8008(2) 0.38102(17) 0.0245(8) Uani 1 1 d .
C55 C 0.1038(2) 0.8474(3) 0.43122(19) 0.0322(10) Uani 1 1 d .
C56 C -0.2281(2) 0.6690(3) 0.0811(2) 0.0400(12) Uani 1 1 d .
C57 C -0.1505(2) 0.6649(2) 0.11071(18) 0.0266(9) Uani 1 1 d .
C58 C -0.1218(2) 0.6306(3) 0.07440(19) 0.0350(10) Uani 1 1 d .
H58 H -0.1497 0.6157 0.0320 0.042 Uiso 1 1 calc R
C59 C -0.0514(2) 0.6184(2) 0.10096(19) 0.0300(9) Uani 1 1 d .
C60 C -0.0237(3) 0.5882(3) 0.0564(2) 0.0416(12) Uani 1 1 d .

loop_
_atom_site_aniso_label
_atom_site_aniso_U_11
_atom_site_aniso_U_22
_atom_site_aniso_U_33
_atom_site_aniso_U_23
_atom_site_aniso_U_13
_atom_site_aniso_U_12
Gd1 0.01642(9) 0.01871(11) 0.01967(9) -0.00218(7) 0.00917(7) -0.00107(7)
Gd2 0.01711(9) 0.01887(11) 0.01460(9) -0.00215(7) 0.00690(7) -0.00079(7)
O1 0.0315(17) 0.058(2) 0.050(2) -0.0107(17) 0.0275(16) -0.0053(16)
O2 0.0279(15) 0.0467(19) 0.0204(13) -0.0003(13) 0.0120(12) -0.0009(14)
O3 0.0352(16) 0.0193(15) 0.0369(16) 0.0031(12) 0.0180(14) 0.0002(13)
O4 0.0364(16) 0.0157(14) 0.0191(12) 0.0007(10) 0.0085(12) -0.0043(12)
O5 0.0271(14) 0.0205(15) 0.0236(13) -0.0023(11) 0.0123(12) 0.0001(11)
O6 0.0188(13) 0.0328(16) 0.0240(14) -0.0039(12) 0.0085(11) 0.0020(12)
O7 0.0202(13) 0.0239(14) 0.0202(12) 0.0006(11) 0.0100(11) 0.0014(11)
O8 0.0233(14) 0.0320(16) 0.0277(14) 0.0025(12) 0.0155(12) -0.0021(12)
O9 0.0270(14) 0.0248(15) 0.0237(13) -0.0037(11) 0.0120(12) 0.0001(12)
O10 0.0226(14) 0.0329(17) 0.0268(14) -0.0035(12) 0.0111(12) 0.0019(12)
O11 0.0305(16) 0.048(2) 0.0457(18) -0.0035(15) 0.0236(15) -0.0021(15)
O12 0.0295(15) 0.0510(19) 0.0195(13) 0.0018(13) 0.0112(12) -0.0042(14)
O13 0.0327(15) 0.0174(14) 0.0248(13) -0.0032(11) 0.0143(12) -0.0030(12)
O14 0.0313(15) 0.0190(14) 0.0246(13) 0.0005(11) 0.0126(12) -0.0019(12)
O15 0.0193(13) 0.0323(16) 0.0182(12) 0.0014(11) 0.0081(11) -0.0040(12)
O16 0.0207(13) 0.0242(14) 0.0180(12) -0.0008(11) 0.0096(11) 0.0006(11)
O17 0.0224(14) 0.0258(15) 0.0197(13) -0.0030(11) 0.0028(11) -0.0008(12)
O18 0.0338(15) 0.0235(15) 0.0213(13) -0.0040(11) 0.0148(12) -0.0038(12)
O19 0.0208(13) 0.0324(16) 0.0252(13) -0.0105(12) 0.0089(12) -0.0005(12)
O20 0.0231(13) 0.0256(15) 0.0203(12) -0.0054(11) 0.0111(11) -0.0030(11)
N1 0.0262(17) 0.0138(17) 0.0306(17) -0.0030(13) 0.0128(15) -0.0016(14)
N2 0.0243(16) 0.0168(17) 0.0202(15) 0.0001(13) 0.0077(13) -0.0009(13)
N3 0.0273(17) 0.0193(17) 0.0228(16) -0.0016(13) 0.0142(14) -0.0047(14)
N4 0.0257(17) 0.0193(17) 0.0211(15) 0.0030(13) 0.0117(14) -0.0001(14)
F1 0.0532(18) 0.101(3) 0.0262(14) -0.0172(15) 0.0155(14) 0.0066(17)
F2 0.071(2) 0.0577(19) 0.0418(15) 0.0012(14) 0.0376(16) 0.0239(16)
F3 0.101(3) 0.0539(19) 0.068(2) -0.0099(16) 0.068(2) -0.0211(18)
F4 0.0316(15) 0.0522(19) 0.077(2) 0.0043(17) 0.0065(15) -0.0122(14)
F5 0.0272(15) 0.0436(19) 0.125(3) 0.0151(19) 0.0041(18) 0.0066(14)
F6 0.0262(17) 0.284(6) 0.049(2) -0.032(3) 0.0162(16) -0.015(3)
F7 0.0274(12) 0.0603(18) 0.0331(13) -0.0102(12) 0.0217(11) -0.0052(12)
F8 0.0330(14) 0.0375(15) 0.0501(16) -0.0138(12) 0.0254(13) -0.0152(12)
F9 0.0204(12) 0.0611(18) 0.0421(15) 0.0123(13) 0.0085(11) 0.0073(12)
F10 0.097(2) 0.0458(17) 0.0422(16) -0.0061(13) 0.0501(17) 0.0006(17)
F11 0.0565(18) 0.070(2) 0.0358(14) -0.0047(14) 0.0278(14) -0.0339(16)
F12 0.0487(17) 0.068(2) 0.0269(13) 0.0168(13) 0.0147(13) 0.0004(15)
F13 0.0438(16) 0.0261(14) 0.0534(17) -0.0032(12) 0.0150(14) -0.0056(12)
F14 0.0279(13) 0.0452(17) 0.0432(15) -0.0077(12) 0.0028(12) 0.0036(12)
F15 0.0556(18) 0.074(2) 0.0282(14) -0.0226(14) 0.0164(14) -0.0180(16)
F16 0.0363(18) 0.165(4) 0.069(2) -0.017(2) 0.0310(18) 0.004(2)
F17 0.074(2) 0.155(4) 0.120(3) -0.092(3) 0.076(3) -0.043(2)
F18 0.143(4) 0.088(3) 0.197(5) 0.050(3) 0.150(4) 0.024(3)
F19 0.0279(17) 0.105(3) 0.192(5) 0.099(3) 0.006(2) -0.0056(19)
F20 0.0291(15) 0.058(2) 0.077(2) -0.0279(17) 0.0058(15) 0.0052(14)
F21 0.049(2) 0.141(3) 0.0450(19) -0.041(2) -0.0198(16) 0.035(2)
F22 0.087(2) 0.060(2) 0.0388(15) 0.0047(14) 0.0388(17) 0.0324(18)
F23 0.083(2) 0.082(2) 0.0236(13) -0.0154(14) 0.0198(15) 0.0153(19)
F24 0.108(3) 0.068(2) 0.067(2) 0.0033(17) 0.071(2) -0.005(2)
F25 0.049(2) 0.230(5) 0.109(3) -0.124(3) 0.055(2) -0.048(3)
F26 0.0255(16) 0.148(4) 0.072(2) -0.010(2) 0.0208(16) 0.0165(19)
F27 0.099(3) 0.105(3) 0.166(4) 0.011(3) 0.110(3) 0.000(3)
F28 0.0449(16) 0.0313(16) 0.0665(19) -0.0156(13) 0.0239(15) -0.0104(13)
F29 0.0534(18) 0.114(3) 0.0272(14) -0.0370(16) 0.0245(14) -0.0407(18)
F30 0.0244(13) 0.0517(17) 0.0342(13) -0.0105(12) 0.0053(11) -0.0045(12)
F31 0.115(3) 0.073(2) 0.0411(17) -0.0175(16) 0.052(2) -0.026(2)
F32 0.0310(15) 0.174(4) 0.0322(15) 0.0195(19) 0.0182(13) -0.0130(19)
F33 0.095(3) 0.074(2) 0.0580(19) 0.0375(17) 0.058(2) 0.0331(19)
F34 0.0324(14) 0.0508(18) 0.0656(19) -0.0231(15) 0.0284(14) -0.0174(13)
F35 0.0220(12) 0.078(2) 0.0376(14) 0.0187(14) 0.0090(12) 0.0111(13)
F36 0.0267(12) 0.0575(17) 0.0354(13) -0.0035(12) 0.0216(11) 0.0015(12)
C1A 0.030(2) 0.044(3) 0.037(2) -0.001(2) 0.011(2) -0.011(2)
C1B 0.037(2) 0.033(3) 0.051(3) -0.003(2) 0.026(2) 0.006(2)
C13 0.0210(18) 0.018(2) 0.0282(19) -0.0006(16) 0.0117(16) -0.0012(16)
C1 0.022(2) 0.057(3) 0.062(3) -0.014(3) 0.021(2) 0.002(2)
C1C 0.036(2) 0.027(3) 0.061(3) 0.012(2) 0.029(2) 0.011(2)
C2 0.026(2) 0.033(2) 0.041(2) -0.0090(19) 0.019(2) -0.0044(19)
C3 0.024(2) 0.032(2) 0.028(2) -0.0088(18) 0.0098(17) -0.0010(18)
C4 0.038(2) 0.032(2) 0.031(2) -0.0028(18) 0.025(2) -0.003(2)
C5 0.027(2) 0.022(2) 0.028(2) -0.0046(17) 0.0110(17) -0.0035(17)
C6 0.027(2) 0.027(2) 0.0221(18) -0.0075(16) 0.0141(17) -0.0049(17)
C7 0.045(3) 0.062(4) 0.025(2) 0.002(2) 0.015(2) 0.006(2)
C8 0.0240(19) 0.020(2) 0.0252(19) -0.0059(16) 0.0125(16) -0.0008(16)
C9 0.0211(18) 0.019(2) 0.0196(17) -0.0016(15) 0.0086(15) -0.0027(15)
C10 0.0216(19) 0.024(2) 0.035(2) -0.0062(18) 0.0145(17) -0.0045(17)
C11 0.041(3) 0.035(3) 0.062(3) -0.010(2) 0.037(3) -0.002(2)
C12 0.028(2) 0.041(3) 0.042(3) 0.006(2) 0.008(2) -0.006(2)
C14 0.026(2) 0.027(2) 0.032(2) 0.0073(17) 0.0188(18) 0.0051(17)
C15 0.045(3) 0.045(3) 0.037(2) 0.003(2) 0.028(2) 0.000(2)
C16 0.0225(19) 0.037(3) 0.027(2) -0.0032(18) 0.0148(17) -0.0028(18)
C17 0.0212(18) 0.021(2) 0.0245(18) -0.0051(15) 0.0129(16) -0.0034(16)
C18 0.0195(18) 0.033(2) 0.0176(17) 0.0005(16) 0.0051(15) -0.0050(17)
C19 0.029(2) 0.022(2) 0.0190(17) -0.0062(15) 0.0142(16) -0.0101(17)
C20 0.034(2) 0.040(3) 0.027(2) -0.0075(19) 0.0187(19) -0.013(2)
C21 0.031(2) 0.032(3) 0.026(2) -0.0039(18) 0.0087(18) 0.0014(19)
C22 0.030(2) 0.020(2) 0.0210(18) -0.0006(15) 0.0098(17) 0.0034(17)
C23 0.035(2) 0.031(2) 0.0224(18) -0.0061(17) 0.0139(18) 0.0040(19)
C24 0.032(2) 0.026(2) 0.029(2) 0.0010(17) 0.0174(18) 0.0033(18)
C25 0.039(3) 0.058(3) 0.043(3) -0.012(2) 0.028(2) -0.004(2)
C26 0.041(3) 0.038(3) 0.025(2) -0.0020(19) 0.016(2) -0.002(2)
C27 0.032(2) 0.021(2) 0.0239(19) -0.0002(16) 0.0123(17) 0.0021(17)
C28 0.030(2) 0.051(3) 0.0149(17) -0.0037(18) 0.0047(17) -0.002(2)
C29 0.0217(19) 0.034(2) 0.024(2) 0.0028(17) 0.0057(17) -0.0036(18)
C30 0.023(2) 0.075(4) 0.025(2) -0.005(2) 0.0049(18) 0.004(2)
C31 0.027(2) 0.047(3) 0.059(3) -0.011(2) 0.020(2) -0.001(2)
C32 0.029(2) 0.028(2) 0.041(2) -0.0048(19) 0.023(2) -0.0024(18)
C33 0.027(2) 0.027(2) 0.028(2) 0.0002(17) 0.0097(17) 0.0013(18)
C34 0.038(2) 0.031(2) 0.032(2) -0.0003(18) 0.025(2) -0.0027(19)
C35 0.028(2) 0.022(2) 0.0252(19) 0.0026(16) 0.0122(17) 0.0000(17)
C36 0.029(2) 0.029(2) 0.0209(18) -0.0014(16) 0.0142(17) -0.0013(18)
C37 0.049(3) 0.047(3) 0.024(2) 0.006(2) 0.015(2) 0.006(2)
C38 0.0209(18) 0.023(2) 0.0232(18) -0.0030(15) 0.0124(16) -0.0028(16)
C39 0.027(2) 0.018(2) 0.0170(16) -0.0021(14) 0.0091(16) -0.0028(16)
C40 0.028(2) 0.028(2) 0.034(2) -0.0048(18) 0.0200(19) -0.0053(18)
C41 0.051(3) 0.061(3) 0.034(2) -0.012(2) 0.029(2) -0.016(3)
C42 0.036(3) 0.029(3) 0.075(4) -0.005(2) 0.035(3) 0.009(2)
C46 0.024(2) 0.047(3) 0.0177(18) 0.0041(18) 0.0075(16) -0.0015(19)
C47 0.0235(19) 0.027(2) 0.0187(17) -0.0009(16) 0.0088(16) -0.0023(17)
C48 0.0177(18) 0.043(3) 0.0170(17) 0.0053(17) 0.0041(15) 0.0006(18)
C49 0.0179(18) 0.027(2) 0.0240(19) -0.0029(16) 0.0086(16) -0.0017(16)
C50 0.022(2) 0.040(3) 0.027(2) -0.0007(18) 0.0133(17) 0.0018(18)
C51 0.026(2) 0.069(4) 0.050(3) -0.034(3) 0.021(2) -0.011(2)
C52 0.0217(19) 0.038(3) 0.028(2) -0.0083(18) 0.0125(17) 0.0067(18)
C53 0.027(2) 0.039(3) 0.0240(19) -0.0090(18) 0.0145(17) -0.0001(19)
C54 0.026(2) 0.025(2) 0.0205(18) -0.0053(16) 0.0094(16) -0.0025(17)
C55 0.029(2) 0.046(3) 0.0223(19) -0.0089(19) 0.0118(18) -0.005(2)
C56 0.032(2) 0.031(3) 0.033(2) 0.001(2) -0.006(2) -0.003(2)
C57 0.028(2) 0.017(2) 0.0231(19) 0.0024(16) 0.0017(17) -0.0016(17)
C58 0.045(3) 0.032(3) 0.0174(18) -0.0045(17) 0.0052(19) 0.004(2)
C59 0.046(3) 0.023(2) 0.0216(19) 0.0010(16) 0.0166(19) -0.0001(19)
C60 0.069(3) 0.036(3) 0.025(2) 0.004(2) 0.026(2) 0.010(3)

loop_
_atom_type_symbol
_atom_type_description
_atom_type_scat_dispersion_real
_atom_type_scat_dispersion_imag
_atom_type_scat_source
C C 0.0033 0.0016 'International Tables Vol C Tables 4.2.6.8 and 6.1.1.4'
H H 0.0000 0.0000 'International Tables Vol C Tables 4.2.6.8 and 6.1.1.4'
F F 0.0171 0.0103 'International Tables Vol C Tables 4.2.6.8 and 6.1.1.4'
Gd Gd -0.1653 3.9035 'International Tables Vol C Tables 4.2.6.8 and 6.1.1.4'
N N 0.0061 0.0033 'International Tables Vol C Tables 4.2.6.8 and 6.1.1.4'
O O 0.0106 0.0060 'International Tables Vol C Tables 4.2.6.8 and 6.1.1.4'

loop_
_geom_angle_atom_site_label_1
_geom_angle_atom_site_label_2
_geom_angle_atom_site_label_3
_geom_angle
_geom_angle_site_symmetry_1
_geom_angle_site_symmetry_3
O7 Gd1 O3 97.90(9) . .
O7 Gd1 O6 153.44(9) . .
O3 Gd1 O6 73.13(10) . .
O7 Gd1 O10 135.40(9) . .
O3 Gd1 O10 94.65(9) . .
O6 Gd1 O10 71.01(9) . .
O7 Gd1 O9 75.93(9) . .
O3 Gd1 O9 149.50(9) . .
O6 Gd1 O9 124.21(9) . .
O10 Gd1 O9 71.85(9) . .
O7 Gd1 O14 90.27(9) . .
O3 Gd1 O14 136.23(9) . .
O6 Gd1 O14 80.56(9) . .
O10 Gd1 O14 109.19(9) . .
O9 Gd1 O14 74.16(9) . .
O7 Gd1 O8 72.48(9) . .
O3 Gd1 O8 71.33(9) . .
O6 Gd1 O8 124.92(9) . .
O10 Gd1 O8 71.49(9) . .
O9 Gd1 O8 78.40(9) . .
O14 Gd1 O8 150.47(9) . .
O7 Gd1 O5 80.39(9) . .
O3 Gd1 O5 72.81(9) . .
O6 Gd1 O5 73.09(9) . .
O10 Gd1 O5 144.03(9) . .
O9 Gd1 O5 133.35(9) . .
O14 Gd1 O5 66.31(9) . .
O8 Gd1 O5 130.81(9) . .
C2 O1 C1 118.8(3) . .
C6 O2 C7 118.9(3) . .
N1 O3 Gd1 149.7(2) . .
C27 O5 Gd1 132.9(2) . .
C29 O6 Gd1 133.6(3) . .
C17 O7 Gd1 133.6(2) . .
C19 O8 Gd1 133.5(2) . .
C22 O9 Gd1 132.0(3) . .
C24 O10 Gd1 133.4(3) . .
N4 O14 Gd1 136.6(2) . .
O3 N1 C9 124.9(3) . .
O3 N1 C10 120.7(3) . .
C9 N1 C10 113.8(3) . .
O14 N4 C9 124.2(3) . 2_645
O14 N4 C14 121.4(3) . .
C9 N4 C14 114.0(3) 2_645 .
O1 C1 H1A 109.5 . .
O1 C1 H1B 109.5 . .
H1A C1 H1B 109.5 . .
O1 C1 H1C 109.5 . .
H1A C1 H1C 109.5 . .
H1B C1 H1C 109.5 . .
C14 C1C H1CA 109.5 . .
C14 C1C H1CB 109.5 . .
H1CA C1C H1CB 109.5 . .
C14 C1C H1CC 109.5 . .
H1CA C1C H1CC 109.5 . .
H1CB C1C H1CC 109.5 . .
O1 C2 C4 115.3(4) . .
O1 C2 C3 123.5(4) . .
C4 C2 C3 121.2(4) . .
C2 C3 C6 118.4(4) . .
C2 C3 H3 120.8 . .
C6 C3 H3 120.8 . .
C5 C4 C2 119.9(4) . .
C5 C4 H4 120.1 . .
C2 C4 H4 120.1 . .
C4 C5 C8 119.9(4) . .
C4 C5 H5 120.1 . .
C8 C5 H5 120.1 . .
O2 C6 C8 115.7(3) . .
O2 C6 C3 123.4(4) . .
C8 C6 C3 120.9(4) . .
O2 C7 H7A 109.5 . .
O2 C7 H7B 109.5 . .
H7A C7 H7B 109.5 . .
O2 C7 H7C 109.5 . .
H7A C7 H7C 109.5 . .
H7B C7 H7C 109.5 . .
C6 C8 C5 119.6(3) . .
C6 C8 C9 118.0(3) . .
C5 C8 C9 122.3(3) . .
N4 C9 N1 107.4(3) 2_655 .
N4 C9 C8 124.8(3) 2_655 .
N1 C9 C8 127.7(3) . .
N1 C10 C12 107.4(3) . .
N1 C10 C11 108.4(3) . .
C12 C10 C11 110.7(4) . .
N1 C10 C14 101.2(3) . 2_655
C12 C10 C14 113.7(3) . 2_655
C11 C10 C14 114.6(3) . 2_655
C10 C11 H11A 109.5 . .
C10 C11 H11B 109.5 . .
H11A C11 H11B 109.5 . .
C10 C11 H11C 109.5 . .
H11A C11 H11C 109.5 . .
H11B C11 H11C 109.5 . .
C10 C12 H12A 109.5 . .
C10 C12 H12B 109.5 . .
H12A C12 H12B 109.5 . .
C10 C12 H12C 109.5 . .
H12A C12 H12C 109.5 . .
H12B C12 H12C 109.5 . .
N4 C14 C1C 109.4(3) . .
N4 C14 C15 105.1(3) . .
C1C C14 C15 110.1(4) . .
N4 C14 C10 100.0(3) . 2_645
C1C C14 C10 116.2(3) . 2_645
C15 C14 C10 114.9(3) . 2_645
C14 C15 H15A 109.5 . .
C14 C15 H15B 109.5 . .
H15A C15 H15B 109.5 . .
C14 C15 H15C 109.5 . .
H15A C15 H15C 109.5 . .
H15B C15 H15C 109.5 . .
F7 C16 F8 108.1(3) . .
F7 C16 F9 108.3(3) . .
F8 C16 F9 106.8(3) . .
F7 C16 C17 112.5(3) . .
F8 C16 C17 108.0(3) . .
F9 C16 C17 112.8(3) . .
O7 C17 C18 128.8(3) . .
O7 C17 C16 114.6(3) . .
C18 C17 C16 116.4(3) . .
C19 C18 C17 121.0(3) . .
C19 C18 H18 119.5 . .
C17 C18 H18 119.5 . .
O8 C19 C18 127.9(3) . .
O8 C19 C20 114.2(3) . .
C18 C19 C20 117.8(3) . .
F10 C20 F11 108.0(3) . .
F10 C20 F12 106.0(3) . .
F11 C20 F12 105.7(4) . .
F10 C20 C19 110.8(4) . .
F11 C20 C19 111.9(3) . .
F12 C20 C19 114.0(3) . .
F14 C21 F15 107.2(3) . .
F14 C21 F13 107.1(4) . .
F15 C21 F13 107.2(3) . .
F14 C21 C22 111.6(3) . .
F15 C21 C22 113.2(4) . .
F13 C21 C22 110.2(3) . .
O9 C22 C23 128.0(4) . .
O9 C22 C21 114.1(3) . .
C23 C22 C21 117.7(3) . .
C22 C23 C24 121.0(3) . .
C22 C23 H23 119.5 . .
C24 C23 H23 119.5 . .
O10 C24 C23 127.7(4) . .
O10 C24 C25 114.1(4) . .
C23 C24 C25 118.2(4) . .
F18 C25 F17 108.3(5) . .
F18 C25 F16 105.2(5) . .
F17 C25 F16 106.0(4) . .
F18 C25 C24 110.7(4) . .
F17 C25 C24 114.3(4) . .
F16 C25 C24 111.8(4) . .
F3 C26 F2 106.8(4) . .
F3 C26 F1 108.1(4) . .
F2 C26 F1 106.2(4) . .
F3 C26 C27 110.3(4) . .
F2 C26 C27 111.2(3) . .
F1 C26 C27 113.9(4) . .
O5 C27 C28 128.0(4) . .
O5 C27 C26 113.8(4) . .
C28 C27 C26 118.2(3) . .
C29 C28 C27 120.8(4) . .
C29 C28 H28 119.6 . .
C27 C28 H28 119.6 . .
O6 C29 C28 129.5(4) . .
O6 C29 C30 113.7(4) . .
C28 C29 C30 116.9(4) . .
F5 C30 F6 109.5(5) . .
F5 C30 F4 105.2(4) . .
F6 C30 F4 104.5(5) . .
F5 C30 C29 112.6(4) . .
F6 C30 C29 112.3(4) . .
F4 C30 C29 112.3(4) . .
O17 Gd2 O19 71.08(9) . .
O17 Gd2 O16 154.77(9) . .
O19 Gd2 O16 134.02(8) . .
O17 Gd2 O4 73.13(9) . .
O19 Gd2 O4 95.88(9) . .
O16 Gd2 O4 98.00(9) . .
O17 Gd2 O13 81.17(9) . .
O19 Gd2 O13 107.43(9) . .
O16 Gd2 O13 90.95(9) . .
O4 Gd2 O13 137.30(8) . .
O17 Gd2 O15 123.46(9) . .
O19 Gd2 O15 71.11(9) . .
O16 Gd2 O15 72.70(9) . .
O4 Gd2 O15 70.70(9) . .
O13 Gd2 O15 150.50(9) . .
O17 Gd2 O18 72.92(9) . .
O19 Gd2 O18 143.95(9) . .
O16 Gd2 O18 81.88(9) . .
O4 Gd2 O18 71.61(9) . .
O13 Gd2 O18 68.49(9) . .
O15 Gd2 O18 130.36(9) . .
O17 Gd2 O20 125.72(9) . .
O19 Gd2 O20 71.94(9) . .
O16 Gd2 O20 73.69(9) . .
O4 Gd2 O20 148.80(8) . .
O13 Gd2 O20 73.69(8) . .
O15 Gd2 O20 78.14(9) . .
O18 Gd2 O20 134.16(9) . .
N2 O4 Gd2 144.3(2) . .
C32 O11 C31 118.2(3) . .
C36 O12 C37 118.5(3) . .
N3 O13 Gd2 135.4(2) . .
C47 O15 Gd2 131.1(2) . .
C49 O16 Gd2 131.5(2) . .
C57 O17 Gd2 134.2(3) . .
C59 O18 Gd2 133.7(3) . .
C52 O19 Gd2 132.1(2) . .
C54 O20 Gd2 130.9(2) . .
O4 N2 C39 124.6(3) . .
O4 N2 C13 120.9(3) . .
C39 N2 C13 113.9(3) . .
O13 N3 C39 124.7(3) . 2
O13 N3 C40 121.2(3) . .
C39 N3 C40 113.5(3) 2 .
C13 C1A H1AA 109.5 . .
C13 C1A H1AB 109.5 . .
H1AA C1A H1AB 109.5 . .
C13 C1A H1AC 109.5 . .
H1AA C1A H1AC 109.5 . .
H1AB C1A H1AC 109.5 . .
C13 C1B H1BA 109.5 . .
C13 C1B H1BB 109.5 . .
H1BA C1B H1BB 109.5 . .
C13 C1B H1BC 109.5 . .
H1BA C1B H1BC 109.5 . .
H1BB C1B H1BC 109.5 . .
N2 C13 C1B 108.4(3) . .
N2 C13 C1A 107.1(3) . .
C1B C13 C1A 111.6(3) . .
N2 C13 C40 100.5(3) . 2_545
C1B C13 C40 114.7(3) . 2_545
C1A C13 C40 113.6(3) . 2_545
O11 C31 H31A 109.5 . .
O11 C31 H31B 109.5 . .
H31A C31 H31B 109.5 . .
O11 C31 H31C 109.5 . .
H31A C31 H31C 109.5 . .
H31B C31 H31C 109.5 . .
O11 C32 C34 114.8(4) . .
O11 C32 C33 123.4(4) . .
C34 C32 C33 121.7(4) . .
C32 C33 C36 118.7(4) . .
C32 C33 H33 120.6 . .
C36 C33 H33 120.6 . .
C35 C34 C32 119.3(4) . .
C35 C34 H34 120.4 . .
C32 C34 H34 120.4 . .
C34 C35 C38 120.6(4) . .
C34 C35 H35 119.7 . .
C38 C35 H35 119.7 . .
O12 C36 C38 115.4(3) . .
O12 C36 C33 123.9(4) . .
C38 C36 C33 120.6(3) . .
O12 C37 H37A 109.5 . .
O12 C37 H37B 109.5 . .
H37A C37 H37B 109.5 . .
O12 C37 H37C 109.5 . .
H37A C37 H37C 109.5 . .
H37B C37 H37C 109.5 . .
C36 C38 C35 119.0(3) . .
C36 C38 C39 119.1(3) . .
C35 C38 C39 121.9(3) . .
N2 C39 N3 106.7(3) . 2_545
N2 C39 C38 128.0(3) . .
N3 C39 C38 125.3(3) 2_545 .
N3 C40 C42 109.8(3) . .
N3 C40 C41 105.4(3) . .
C42 C40 C41 110.4(4) . .
N3 C40 C13 99.9(3) . 2
C42 C40 C13 115.7(4) . 2
C41 C40 C13 114.5(4) . 2
C40 C41 H41A 109.5 . .
C40 C41 H41B 109.5 . .
H41A C41 H41B 109.5 . .
C40 C41 H41C 109.5 . .
H41A C41 H41C 109.5 . .
H41B C41 H41C 109.5 . .
C40 C42 H42A 109.5 . .
C40 C42 H42B 109.5 . .
H42A C42 H42B 109.5 . .
C40 C42 H42C 109.5 . .
H42A C42 H42C 109.5 . .
H42B C42 H42C 109.5 . .
F32 C46 F33 109.0(4) . .
F32 C46 F31 106.3(4) . .
F33 C46 F31 104.7(3) . .
F32 C46 C47 112.8(3) . .
F33 C46 C47 113.5(3) . .
F31 C46 C47 110.0(3) . .
O15 C47 C48 127.6(3) . .
O15 C47 C46 115.2(3) . .
C48 C47 C46 117.1(3) . .
C47 C48 C49 121.7(3) . .
C47 C48 H48 119.2 . .
C49 C48 H48 119.2 . .
O16 C49 C48 128.1(3) . .
O16 C49 C50 115.1(3) . .
C48 C49 C50 116.6(3) . .
F36 C50 F34 108.9(3) . .
F36 C50 F35 107.3(3) . .
F34 C50 F35 107.3(3) . .
F36 C50 C49 112.2(3) . .
F34 C50 C49 109.3(3) . .
F35 C50 C49 111.7(3) . .
F25 C51 F27 106.9(5) . .
F25 C51 F26 108.1(4) . .
F27 C51 F26 104.3(4) . .
F25 C51 C52 114.6(4) . .
F27 C51 C52 111.1(4) . .
F26 C51 C52 111.4(4) . .
O19 C52 C53 127.9(4) . .
O19 C52 C51 114.1(3) . .
C53 C52 C51 118.0(3) . .
C54 C53 C52 121.8(3) . .
C54 C53 H53 119.1 . .
C52 C53 H53 119.1 . .
O20 C54 C53 127.2(4) . .
O20 C54 C55 114.9(3) . .
C53 C54 C55 117.9(3) . .
F29 C55 F30 107.4(4) . .
F29 C55 F28 107.3(4) . .
F30 C55 F28 106.5(3) . .
F29 C55 C54 113.5(3) . .
F30 C55 C54 112.2(3) . .
F28 C55 C54 109.6(3) . .
F19 C56 F20 107.2(5) . .
F19 C56 F21 107.2(4) . .
F20 C56 F21 103.7(4) . .
F19 C56 C57 111.7(4) . .
F20 C56 C57 112.4(4) . .
F21 C56 C57 114.1(4) . .
O17 C57 C58 128.3(4) . .
O17 C57 C56 113.2(4) . .
C58 C57 C56 118.5(4) . .
C57 C58 C59 121.1(4) . .
C57 C58 H58 119.5 . .
C59 C58 H58 119.5 . .
O18 C59 C58 127.9(4) . .
O18 C59 C60 114.5(4) . .
C58 C59 C60 117.7(4) . .
F23 C60 F24 106.8(4) . .
F23 C60 F22 107.2(4) . .
F24 C60 F22 106.2(4) . .
F23 C60 C59 114.9(4) . .
F24 C60 C59 109.7(4) . .
F22 C60 C59 111.6(3) . .

loop_
_geom_bond_atom_site_label_1
_geom_bond_atom_site_label_2
_geom_bond_distance
_geom_bond_site_symmetry_2
Gd1 O7 2.351(2) .
Gd1 O3 2.353(3) .
Gd1 O6 2.354(3) .
Gd1 O10 2.366(3) .
Gd1 O9 2.386(3) .
Gd1 O14 2.396(3) .
Gd1 O8 2.403(3) .
Gd1 O5 2.418(2) .
F1 C26 1.332(5) .
F2 C26 1.331(5) .
F3 C26 1.328(5) .
F4 C30 1.334(6) .
F5 C30 1.309(6) .
F6 C30 1.313(5) .
F7 C16 1.319(4) .
F8 C16 1.338(5) .
F9 C16 1.342(5) .
F10 C20 1.325(5) .
F11 C20 1.325(5) .
F12 C20 1.344(5) .
F13 C21 1.341(5) .
F14 C21 1.330(5) .
F15 C21 1.341(5) .
F16 C25 1.309(5) .
F17 C25 1.306(5) .
F18 C25 1.300(6) .
O1 C2 1.367(5) .
O1 C1 1.423(5) .
O2 C6 1.370(4) .
O2 C7 1.433(5) .
O3 N1 1.289(4) .
O5 C27 1.249(4) .
O6 C29 1.244(4) .
O7 C17 1.252(4) .
O8 C19 1.248(4) .
O9 C22 1.259(4) .
O10 C24 1.248(4) .
O14 N4 1.295(4) .
N1 C9 1.348(5) .
N1 C10 1.500(5) .
N4 C9 1.339(5) 2_645
N4 C14 1.504(5) .
C1 H1A 0.9600 .
C1 H1B 0.9600 .
C1 H1C 0.9600 .
C1C C14 1.520(5) .
C1C H1CA 0.9600 .
C1C H1CB 0.9600 .
C1C H1CC 0.9600 .
C2 C4 1.393(6) .
C2 C3 1.393(6) .
C3 C6 1.394(5) .
C3 H3 0.9300 .
C4 C5 1.377(5) .
C4 H4 0.9300 .
C5 C8 1.404(5) .
C5 H5 0.9300 .
C6 C8 1.390(5) .
C7 H7A 0.9600 .
C7 H7B 0.9600 .
C7 H7C 0.9600 .
C8 C9 1.467(5) .
C9 N4 1.339(5) 2_655
C10 C12 1.520(5) .
C10 C11 1.523(5) .
C10 C14 1.570(6) 2_655
C11 H11A 0.9600 .
C11 H11B 0.9600 .
C11 H11C 0.9600 .
C12 H12A 0.9600 .
C12 H12B 0.9600 .
C12 H12C 0.9600 .
C14 C15 1.546(5) .
C14 C10 1.570(6) 2_645
C15 H15A 0.9600 .
C15 H15B 0.9600 .
C15 H15C 0.9600 .
C16 C17 1.547(5) .
C17 C18 1.393(5) .
C18 C19 1.391(5) .
C18 H18 0.9300 .
C19 C20 1.529(5) .
C21 C22 1.540(6) .
C22 C23 1.386(5) .
C23 C24 1.399(5) .
C23 H23 0.9300 .
C24 C25 1.540(6) .
C26 C27 1.540(6) .
C27 C28 1.410(5) .
C28 C29 1.382(5) .
C28 H28 0.9300 .
C29 C30 1.546(6) .
Gd2 O17 2.351(3) .
Gd2 O19 2.359(3) .
Gd2 O16 2.364(3) .
Gd2 O4 2.381(3) .
Gd2 O13 2.392(3) .
Gd2 O15 2.393(2) .
Gd2 O18 2.402(2) .
Gd2 O20 2.412(2) .
F19 C56 1.293(6) .
F20 C56 1.318(5) .
F21 C56 1.323(5) .
F22 C60 1.340(5) .
F23 C60 1.330(5) .
F24 C60 1.338(6) .
F25 C51 1.292(5) .
F26 C51 1.316(6) .
F27 C51 1.316(6) .
F28 C55 1.354(5) .
F29 C55 1.323(4) .
F30 C55 1.331(5) .
F31 C46 1.345(5) .
F32 C46 1.298(5) .
F33 C46 1.311(5) .
F34 C50 1.332(5) .
F35 C50 1.351(5) .
F36 C50 1.314(4) .
O4 N2 1.291(4) .
O11 C32 1.369(5) .
O11 C31 1.427(5) .
O12 C36 1.364(4) .
O12 C37 1.440(5) .
O13 N3 1.296(4) .
O15 C47 1.249(4) .
O16 C49 1.249(4) .
O17 C57 1.247(4) .
O18 C59 1.244(5) .
O19 C52 1.259(4) .
O20 C54 1.269(4) .
N2 C39 1.347(5) .
N2 C13 1.506(5) .
N3 C39 1.351(5) 2
N3 C40 1.501(5) .
C1A C13 1.525(5) .
C1A H1AA 0.9600 .
C1A H1AB 0.9600 .
C1A H1AC 0.9600 .
C1B C13 1.524(5) .
C1B H1BA 0.9600 .
C1B H1BB 0.9600 .
C1B H1BC 0.9600 .
C13 C40 1.564(5) 2_545
C31 H31A 0.9600 .
C31 H31B 0.9600 .
C31 H31C 0.9600 .
C32 C34 1.387(6) .
C32 C33 1.388(6) .
C33 C36 1.400(5) .
C33 H33 0.9300 .
C34 C35 1.385(5) .
C34 H34 0.9300 .
C35 C38 1.406(5) .
C35 H35 0.9300 .
C36 C38 1.399(5) .
C37 H37A 0.9600 .
C37 H37B 0.9600 .
C37 H37C 0.9600 .
C38 C39 1.451(5) .
C39 N3 1.351(5) 2_545
C40 C42 1.514(6) .
C40 C41 1.529(6) .
C40 C13 1.564(5) 2
C41 H41A 0.9600 .
C41 H41B 0.9600 .
C41 H41C 0.9600 .
C42 H42A 0.9600 .
C42 H42B 0.9600 .
C42 H42C 0.9600 .
C46 C47 1.540(5) .
C47 C48 1.392(5) .
C48 C49 1.403(5) .
C48 H48 0.9300 .
C49 C50 1.546(5) .
C51 C52 1.531(6) .
C52 C53 1.390(5) .
C53 C54 1.386(5) .
C53 H53 0.9300 .
C54 C55 1.531(5) .
C56 C57 1.537(6) .
C57 C58 1.399(6) .
C58 C59 1.409(6) .
C58 H58 0.9300 .
C59 C60 1.522(6) .

loop_
_geom_torsion_atom_site_label_1
_geom_torsion_atom_site_label_2
_geom_torsion_atom_site_label_3
_geom_torsion_atom_site_label_4
_geom_torsion
_geom_torsion_site_symmetry_1
_geom_torsion_site_symmetry_4
O7 Gd1 O3 N1 -56.2(5) . .
O6 Gd1 O3 N1 149.5(5) . .
O10 Gd1 O3 N1 80.9(5) . .
O9 Gd1 O3 N1 19.5(6) . .
O14 Gd1 O3 N1 -154.9(4) . .
O8 Gd1 O3 N1 12.3(4) . .
O5 Gd1 O3 N1 -133.5(5) . .
O7 Gd1 O5 C27 -178.5(3) . .
O3 Gd1 O5 C27 -77.0(3) . .
O6 Gd1 O5 C27 0.1(3) . .
O10 Gd1 O5 C27 -3.4(4) . .
O9 Gd1 O5 C27 121.5(3) . .
O14 Gd1 O5 C27 87.0(3) . .
O8 Gd1 O5 C27 -121.8(3) . .
O7 Gd1 O6 C29 -9.8(5) . .
O3 Gd1 O6 C29 63.6(4) . .
O10 Gd1 O6 C29 164.8(4) . .
O9 Gd1 O6 C29 -144.5(3) . .
O14 Gd1 O6 C29 -81.1(4) . .
O8 Gd1 O6 C29 115.3(4) . .
O5 Gd1 O6 C29 -13.1(3) . .
O3 Gd1 O7 C17 85.1(3) . .
O6 Gd1 O7 C17 152.9(3) . .
O10 Gd1 O7 C17 -19.8(4) . .
O9 Gd1 O7 C17 -64.5(3) . .
O14 Gd1 O7 C17 -138.1(3) . .
O8 Gd1 O7 C17 17.6(3) . .
O5 Gd1 O7 C17 156.0(3) . .
O7 Gd1 O8 C19 -13.5(3) . .
O3 Gd1 O8 C19 -118.5(4) . .
O6 Gd1 O8 C19 -171.0(3) . .
O10 Gd1 O8 C19 139.8(4) . .
O9 Gd1 O8 C19 65.2(3) . .
O14 Gd1 O8 C19 43.3(4) . .
O5 Gd1 O8 C19 -73.3(4) . .
O7 Gd1 O9 C22 124.5(3) . .
O3 Gd1 O9 C22 43.0(4) . .
O6 Gd1 O9 C22 -74.6(3) . .
O10 Gd1 O9 C22 -24.2(3) . .
O14 Gd1 O9 C22 -141.1(3) . .
O8 Gd1 O9 C22 49.9(3) . .
O5 Gd1 O9 C22 -173.7(3) . .
O7 Gd1 O10 C24 -22.3(4) . .
O3 Gd1 O10 C24 -128.5(4) . .
O6 Gd1 O10 C24 161.1(4) . .
O9 Gd1 O10 C24 23.5(3) . .
O14 Gd1 O10 C24 88.8(4) . .
O8 Gd1 O10 C24 -60.0(3) . .
O5 Gd1 O10 C24 164.6(3) . .
O7 Gd1 O14 N4 72.4(3) . .
O3 Gd1 O14 N4 174.2(3) . .
O6 Gd1 O14 N4 -132.6(3) . .
O10 Gd1 O14 N4 -66.6(3) . .
O9 Gd1 O14 N4 -2.8(3) . .
O8 Gd1 O14 N4 19.5(4) . .
O5 Gd1 O14 N4 151.8(3) . .
Gd1 O3 N1 C9 74.6(6) . .
Gd1 O3 N1 C10 -115.1(4) . .
Gd1 O14 N4 C9 76.1(5) . 2_645
Gd1 O14 N4 C14 -110.8(3) . .
C1 O1 C2 C4 -176.5(4) . .
C1 O1 C2 C3 2.2(6) . .
O1 C2 C3 C6 179.7(4) . .
C4 C2 C3 C6 -1.6(6) . .
O1 C2 C4 C5 -179.0(4) . .
C3 C2 C4 C5 2.2(6) . .
C2 C4 C5 C8 0.2(6) . .
C7 O2 C6 C8 -176.9(4) . .
C7 O2 C6 C3 4.8(6) . .
C2 C3 C6 O2 176.8(4) . .
C2 C3 C6 C8 -1.4(6) . .
O2 C6 C8 C5 -174.6(3) . .
C3 C6 C8 C5 3.8(6) . .
O2 C6 C8 C9 6.3(5) . .
C3 C6 C8 C9 -175.4(4) . .
C4 C5 C8 C6 -3.1(6) . .
C4 C5 C8 C9 175.9(4) . .
O3 N1 C9 N4 172.1(3) . 2_655
C10 N1 C9 N4 1.3(4) . 2_655
O3 N1 C9 C8 -11.1(6) . .
C10 N1 C9 C8 178.0(3) . .
C6 C8 C9 N4 56.5(5) . 2_655
C5 C8 C9 N4 -122.5(4) . 2_655
C6 C8 C9 N1 -119.7(4) . .
C5 C8 C9 N1 61.2(6) . .
O3 N1 C10 C12 -64.2(4) . .
C9 N1 C10 C12 107.0(4) . .
O3 N1 C10 C11 55.4(5) . .
C9 N1 C10 C11 -133.3(4) . .
O3 N1 C10 C14 176.3(3) . 2_655
C9 N1 C10 C14 -12.4(4) . 2_655
O14 N4 C14 C1C 45.0(5) . .
C9 N4 C14 C1C -141.2(3) 2_645 .
O14 N4 C14 C15 -73.2(4) . .
C9 N4 C14 C15 100.6(4) 2_645 .
O14 N4 C14 C10 167.5(3) . 2_645
C9 N4 C14 C10 -18.7(4) 2_645 2_645
Gd1 O7 C17 C18 -18.6(6) . .
Gd1 O7 C17 C16 156.5(2) . .
F7 C16 C17 O7 34.2(5) . .
F8 C16 C17 O7 -85.1(4) . .
F9 C16 C17 O7 157.0(3) . .
F7 C16 C17 C18 -150.1(4) . .
F8 C16 C17 C18 90.6(4) . .
F9 C16 C17 C18 -27.3(5) . .
O7 C17 C18 C19 5.3(6) . .
C16 C17 C18 C19 -169.7(4) . .
Gd1 O8 C19 C18 9.8(6) . .
Gd1 O8 C19 C20 -166.8(2) . .
C17 C18 C19 O8 -0.9(6) . .
C17 C18 C19 C20 175.5(4) . .
O8 C19 C20 F10 71.1(4) . .
C18 C19 C20 F10 -105.9(4) . .
O8 C19 C20 F11 -49.5(5) . .
C18 C19 C20 F11 133.5(4) . .
O8 C19 C20 F12 -169.4(3) . .
C18 C19 C20 F12 13.6(5) . .
Gd1 O9 C22 C23 18.7(6) . .
Gd1 O9 C22 C21 -165.9(2) . .
F14 C21 C22 O9 41.1(5) . .
F15 C21 C22 O9 162.2(4) . .
F13 C21 C22 O9 -77.7(4) . .
F14 C21 C22 C23 -143.0(4) . .
F15 C21 C22 C23 -21.9(5) . .
F13 C21 C22 C23 98.2(4) . .
O9 C22 C23 C24 2.5(7) . .
C21 C22 C23 C24 -172.7(4) . .
Gd1 O10 C24 C23 -16.8(6) . .
Gd1 O10 C24 C25 163.4(3) . .
C22 C23 C24 O10 -3.8(7) . .
C22 C23 C24 C25 176.0(4) . .
O10 C24 C25 F18 -74.3(5) . .
C23 C24 C25 F18 105.9(5) . .
O10 C24 C25 F17 163.0(4) . .
C23 C24 C25 F17 -16.8(6) . .
O10 C24 C25 F16 42.6(6) . .
C23 C24 C25 F16 -137.2(4) . .
Gd1 O5 C27 C28 8.0(6) . .
Gd1 O5 C27 C26 -172.1(2) . .
F3 C26 C27 O5 68.2(5) . .
F2 C26 C27 O5 -50.0(5) . .
F1 C26 C27 O5 -170.0(4) . .
F3 C26 C27 C28 -111.8(5) . .
F2 C26 C27 C28 129.9(4) . .
F1 C26 C27 C28 9.9(6) . .
O5 C27 C28 C29 -6.5(7) . .
C26 C27 C28 C29 173.6(4) . .
Gd1 O6 C29 C28 19.6(7) . .
Gd1 O6 C29 C30 -161.1(3) . .
C27 C28 C29 O6 -7.7(8) . .
C27 C28 C29 C30 173.1(4) . .
O6 C29 C30 F5 -99.9(5) . .
C28 C29 C30 F5 79.5(6) . .
O6 C29 C30 F6 24.2(7) . .
C28 C29 C30 F6 -156.4(5) . .
O6 C29 C30 F4 141.6(4) . .
C28 C29 C30 F4 -39.0(6) . .
O17 Gd2 O4 N2 -144.7(4) . .
O19 Gd2 O4 N2 -76.5(4) . .
O16 Gd2 O4 N2 59.6(4) . .
O13 Gd2 O4 N2 159.8(3) . .
O15 Gd2 O4 N2 -8.9(4) . .
O18 Gd2 O4 N2 138.2(4) . .
O20 Gd2 O4 N2 -12.1(5) . .
O17 Gd2 O13 N3 131.9(3) . .
O19 Gd2 O13 N3 65.0(3) . .
O16 Gd2 O13 N3 -72.2(3) . .
O4 Gd2 O13 N3 -175.1(3) . .
O15 Gd2 O13 N3 -17.3(4) . .
O18 Gd2 O13 N3 -153.1(3) . .
O20 Gd2 O13 N3 0.5(3) . .
O17 Gd2 O15 C47 -175.0(3) . .
O19 Gd2 O15 C47 -124.6(3) . .
O16 Gd2 O15 C47 26.6(3) . .
O4 Gd2 O15 C47 131.8(3) . .
O13 Gd2 O15 C47 -32.4(4) . .
O18 Gd2 O15 C47 89.3(3) . .
O20 Gd2 O15 C47 -49.8(3) . .
O17 Gd2 O16 C49 -159.8(3) . .
O19 Gd2 O16 C49 13.5(4) . .
O4 Gd2 O16 C49 -92.7(3) . .
O13 Gd2 O16 C49 129.1(3) . .
O15 Gd2 O16 C49 -25.9(3) . .
O18 Gd2 O16 C49 -162.8(3) . .
O20 Gd2 O16 C49 56.4(3) . .
O19 Gd2 O17 C57 -162.9(4) . .
O16 Gd2 O17 C57 12.0(5) . .
O4 Gd2 O17 C57 -60.4(3) . .
O13 Gd2 O17 C57 85.2(4) . .
O15 Gd2 O17 C57 -112.5(3) . .
O18 Gd2 O17 C57 15.1(3) . .
O20 Gd2 O17 C57 147.7(3) . .
O17 Gd2 O18 C59 -7.1(3) . .
O19 Gd2 O18 C59 -3.9(4) . .
O16 Gd2 O18 C59 171.6(4) . .
O4 Gd2 O18 C59 70.3(3) . .
O13 Gd2 O18 C59 -94.2(4) . .
O15 Gd2 O18 C59 112.6(3) . .
O20 Gd2 O18 C59 -130.7(3) . .
O17 Gd2 O19 C52 -167.5(4) . .
O16 Gd2 O19 C52 15.5(4) . .
O4 Gd2 O19 C52 122.6(4) . .
O13 Gd2 O19 C52 -93.6(4) . .
O15 Gd2 O19 C52 55.3(4) . .
O18 Gd2 O19 C52 -170.8(3) . .
O20 Gd2 O19 C52 -28.0(4) . .
O17 Gd2 O20 C54 76.0(3) . .
O19 Gd2 O20 C54 26.8(3) . .
O16 Gd2 O20 C54 -122.1(3) . .
O4 Gd2 O20 C54 -43.9(4) . .
O13 Gd2 O20 C54 141.9(3) . .
O15 Gd2 O20 C54 -46.9(3) . .
O18 Gd2 O20 C54 177.2(3) . .
Gd2 O4 N2 C39 -76.1(5) . .
Gd2 O4 N2 C13 112.9(4) . .
Gd2 O13 N3 C39 -74.9(5) . 2
Gd2 O13 N3 C40 114.4(3) . .
O4 N2 C13 C1B -52.2(4) . .
C39 N2 C13 C1B 135.9(3) . .
O4 N2 C13 C1A 68.3(4) . .
C39 N2 C13 C1A -103.6(4) . .
O4 N2 C13 C40 -172.8(3) . 2_545
C39 N2 C13 C40 15.3(4) . 2_545
C31 O11 C32 C34 179.9(4) . .
C31 O11 C32 C33 0.4(6) . .
O11 C32 C33 C36 -179.8(4) . .
C34 C32 C33 C36 0.8(6) . .
O11 C32 C34 C35 179.2(4) . .
C33 C32 C34 C35 -1.3(6) . .
C32 C34 C35 C38 -0.4(6) . .
C37 O12 C36 C38 176.3(4) . .
C37 O12 C36 C33 -5.6(6) . .
C32 C33 C36 O12 -176.7(4) . .
C32 C33 C36 C38 1.3(6) . .
O12 C36 C38 C35 175.2(3) . .
C33 C36 C38 C35 -3.0(6) . .
O12 C36 C38 C39 -5.5(5) . .
C33 C36 C38 C39 176.3(4) . .
C34 C35 C38 C36 2.5(6) . .
C34 C35 C38 C39 -176.8(4) . .
O4 N2 C39 N3 -173.2(3) . 2_545
C13 N2 C39 N3 -1.7(4) . 2_545
O4 N2 C39 C38 9.1(6) . .
C13 N2 C39 C38 -179.3(3) . .
C36 C38 C39 N2 123.3(4) . .
C35 C38 C39 N2 -57.4(5) . .
C36 C38 C39 N3 -54.0(5) . 2_545
C35 C38 C39 N3 125.3(4) . 2_545
O13 N3 C40 C42 -43.3(5) . .
C39 N3 C40 C42 145.0(3) 2 .
O13 N3 C40 C41 75.6(4) . .
C39 N3 C40 C41 -96.1(4) 2 .
O13 N3 C40 C13 -165.3(3) . 2
C39 N3 C40 C13 23.0(4) 2 2
Gd2 O15 C47 C48 -22.2(6) . .
Gd2 O15 C47 C46 155.2(3) . .
F32 C46 C47 O15 4.7(6) . .
F33 C46 C47 O15 129.3(4) . .
F31 C46 C47 O15 -113.8(4) . .
F32 C46 C47 C48 -177.6(4) . .
F33 C46 C47 C48 -53.0(5) . .
F31 C46 C47 C48 63.9(5) . .
O15 C47 C48 C49 1.3(7) . .
C46 C47 C48 C49 -176.0(4) . .
Gd2 O16 C49 C48 21.0(6) . .
Gd2 O16 C49 C50 -155.1(3) . .
C47 C48 C49 O16 -0.5(7) . .
C47 C48 C49 C50 175.5(4) . .
O16 C49 C50 F36 -29.9(5) . .
C48 C49 C50 F36 153.5(4) . .
O16 C49 C50 F34 91.0(4) . .
C48 C49 C50 F34 -85.5(4) . .
O16 C49 C50 F35 -150.4(3) . .
C48 C49 C50 F35 33.0(5) . .
Gd2 O19 C52 C53 20.8(7) . .
Gd2 O19 C52 C51 -158.4(3) . .
F25 C51 C52 O19 -168.7(5) . .
F27 C51 C52 O19 70.1(6) . .
F26 C51 C52 O19 -45.7(6) . .
F25 C51 C52 C53 11.9(7) . .
F27 C51 C52 C53 -109.2(5) . .
F26 C51 C52 C53 135.0(4) . .
O19 C52 C53 C54 4.6(7) . .
C51 C52 C53 C54 -176.1(4) . .
Gd2 O20 C54 C53 -18.6(6) . .
Gd2 O20 C54 C55 162.7(3) . .
C52 C53 C54 O20 -5.3(7) . .
C52 C53 C54 C55 173.4(4) . .
O20 C54 C55 F29 -161.9(4) . .
C53 C54 C55 F29 19.3(6) . .
O20 C54 C55 F30 -39.9(5) . .
C53 C54 C55 F30 141.3(4) . .
O20 C54 C55 F28 78.1(4) . .
C53 C54 C55 F28 -100.7(4) . .
Gd2 O17 C57 C58 -16.9(6) . .
Gd2 O17 C57 C56 160.7(3) . .
F19 C56 C57 O17 -72.6(5) . .
F20 C56 C57 O17 47.9(5) . .
F21 C56 C57 O17 165.6(4) . .
F19 C56 C57 C58 105.2(5) . .
F20 C56 C57 C58 -134.3(4) . .
F21 C56 C57 C58 -16.6(6) . .
O17 C57 C58 C59 3.3(7) . .
C56 C57 C58 C59 -174.1(4) . .
Gd2 O18 C59 C58 0.4(7) . .
Gd2 O18 C59 C60 179.7(3) . .
C57 C58 C59 O18 4.9(7) . .
C57 C58 C59 C60 -174.4(4) . .
O18 C59 C60 F23 170.9(4) . .
C58 C59 C60 F23 -9.7(6) . .
O18 C59 C60 F24 -68.7(5) . .
C58 C59 C60 F24 110.6(5) . .
O18 C59 C60 F22 48.6(6) . .
C58 C59 C60 F22 -132.0(4) . .
